data_4342232
loop_
_publ_author_name
'Sommer, Samantha K.'
'Zakharov, Lev N.'
'Pluth, Michael D.'

_publ_section_title
;
 Design, Synthesis, and Characterization of Hybrid Metal-Ligand
 Hydrogen-Bonded (MLHB) Supramolecular Architectures.
;
_journal_issue 4
_journal_name_full 'Inorganic chemistry'
_journal_page_first 1912
_journal_page_last 1918
_journal_paper_doi 10.1021/ic502802f
_journal_volume 54
_journal_year 2015
_chemical_formula_sum 'C21 H16 N O P'
_chemical_formula_weight 329.32
_chemical_name_systematic
;

 ?

;
_space_group_IT_number 2
_symmetry_cell_setting triclinic
_symmetry_space_group_name_Hall '-P 1'
_symmetry_space_group_name_H-M 'P -1'
_atom_sites_solution_hydrogens difmap
_atom_sites_solution_primary direct
_atom_sites_solution_secondary difmap
_audit_creation_method SHELXLTL
_cell_angle_alpha 115.602(4)
_cell_angle_beta 96.827(4)
_cell_angle_gamma 93.940(4)
_cell_formula_units_Z 2
_cell_length_a 8.866(2)
_cell_length_b 9.850(3)
_cell_length_c 10.991(3)
_cell_measurement_reflns_used 2868
_cell_measurement_temperature 193(2)
_cell_measurement_theta_max 0.00
_cell_measurement_theta_min 0.00
_cell_volume 851.7(4)
_computing_cell_refinement 'Bruker SAINT'
_computing_data_collection 'Bruker SMART'
_computing_data_reduction 'Bruker SAINT'
_computing_molecular_graphics 'Bruker SHELXTL'
_computing_publication_material 'Bruker SHELXTL'
_computing_structure_refinement 'Bruker SHELXTL'
_computing_structure_solution 'Bruker SHELXTL'
_diffrn_ambient_temperature 193(2)
_diffrn_measured_fraction_theta_full 0.998
_diffrn_measured_fraction_theta_max 0.998
_diffrn_measurement_device_type 'Bruker Apex CCD area detector'
_diffrn_measurement_method 'phi and omega scans'
_diffrn_radiation_monochromator graphite
_diffrn_radiation_source 'fine-focus sealed tube'
_diffrn_radiation_type MoK\a
_diffrn_radiation_wavelength 0.71073
_diffrn_reflns_av_R_equivalents 0.0198
_diffrn_reflns_av_sigmaI/netI 0.0246
_diffrn_reflns_limit_h_max 10
_diffrn_reflns_limit_h_min -10
_diffrn_reflns_limit_k_max 11
_diffrn_reflns_limit_k_min -11
_diffrn_reflns_limit_l_max 13
_diffrn_reflns_limit_l_min -13
_diffrn_reflns_number 8308
_diffrn_reflns_theta_full 25.00
_diffrn_reflns_theta_max 25.00
_diffrn_reflns_theta_min 2.08
_exptl_absorpt_coefficient_mu 0.168
_exptl_absorpt_correction_T_max 0.9802
_exptl_absorpt_correction_T_min 0.9577
_exptl_absorpt_correction_type multi-scan
_exptl_absorpt_process_details SADABS
_exptl_crystal_colour colorless
_exptl_crystal_density_diffrn 1.284
_exptl_crystal_density_method 'not measured'
_exptl_crystal_description block
_exptl_crystal_F_000 344
_exptl_crystal_size_max 0.26
_exptl_crystal_size_mid 0.18
_exptl_crystal_size_min 0.12
_refine_diff_density_max 1.071
_refine_diff_density_min -0.198
_refine_diff_density_rms 0.054
_refine_ls_extinction_method none
_refine_ls_goodness_of_fit_ref 1.065
_refine_ls_hydrogen_treatment refall
_refine_ls_matrix_type full
_refine_ls_number_parameters 281
_refine_ls_number_reflns 3003
_refine_ls_number_restraints 0
_refine_ls_restrained_S_all 1.065
_refine_ls_R_factor_all 0.0677
_refine_ls_R_factor_gt 0.0651
_refine_ls_shift/su_max 0.000
_refine_ls_shift/su_mean 0.000
_refine_ls_structure_factor_coef Fsqd
_refine_ls_weighting_details 'calc w=1/[\s^2^(Fo^2^)+(0.0546P)^2^+1.2729P] where P=(Fo^2^+2Fc^2^)/3'
_refine_ls_weighting_scheme calc
_refine_ls_wR_factor_gt 0.1463
_refine_ls_wR_factor_ref 0.1480
_reflns_number_gt 2899
_reflns_number_total 3003
_reflns_threshold_expression >2sigma(I)
_cod_data_source_file ic502802f_si_002.cif
_cod_data_source_block mplu4
_cod_depositor_comments
;
The following automatic conversions were performed:

'_symmetry_cell_setting' value 'Triclinic' changed to 'triclinic'
according to
/usr/data/users/saulius/crontab/automatic-downloads/rss-feeds/ACS/lib/dictionaries/cif_core.dic
dictionary named 'cif_core.dic' version 2.4.2 from 2011-04-26.

Automatic conversion script
Id: cif_fix_values 3008 2015-01-20 13:52:24Z robertas 

 Adding full bibliography for 4342231--4342233.cif.
;
_cod_original_sg_symbol_H-M P-1
_cod_database_code 4342232

loop_
_symmetry_equiv_pos_as_xyz
'x, y, z'
'-x, -y, -z'

loop_
_atom_site_label
_atom_site_type_symbol
_atom_site_fract_x
_atom_site_fract_y
_atom_site_fract_z
_atom_site_U_iso_or_equiv
_atom_site_adp_type
_atom_site_occupancy
_atom_site_symmetry_multiplicity
_atom_site_calc_flag
P1 P 0.42353(9) 0.83791(8) 0.26234(7) 0.0313(2) Uani 1 1 d
O1 O 0.0528(2) 0.3388(3) 0.5208(3) 0.0464(6) Uani 1 1 d
N1 N 0.1811(3) 0.4789(3) 0.4384(3) 0.0322(6) Uani 1 1 d
C1 C 0.1624(3) 0.3572(3) 0.4658(3) 0.0340(7) Uani 1 1 d
C2 C 0.2755(3) 0.2533(3) 0.4251(3) 0.0364(7) Uani 1 1 d
C3 C 0.3885(3) 0.2772(3) 0.3632(3) 0.0346(7) Uani 1 1 d
C4 C 0.4042(3) 0.4061(3) 0.3348(3) 0.0310(6) Uani 1 1 d
C5 C 0.2951(3) 0.5078(3) 0.3741(3) 0.0292(6) Uani 1 1 d
C6 C 0.3037(3) 0.6358(3) 0.3506(3) 0.0307(6) Uani 1 1 d
C7 C 0.4195(3) 0.6646(3) 0.2868(3) 0.0311(6) Uani 1 1 d
C8 C 0.5288(4) 0.5632(3) 0.2477(3) 0.0365(7) Uani 1 1 d
C9 C 0.5207(3) 0.4377(3) 0.2717(3) 0.0356(7) Uani 1 1 d
C10 C 0.6193(3) 0.8607(3) 0.2301(3) 0.0336(6) Uani 1 1 d
C11 C 0.6668(4) 0.7820(4) 0.1045(4) 0.0462(8) Uani 1 1 d
C12 C 0.8188(5) 0.7989(5) 0.0927(5) 0.0622(11) Uani 1 1 d
C13 C 0.9263(5) 0.8945(5) 0.2044(6) 0.0692(14) Uani 1 1 d
C14 C 0.8804(5) 0.9750(5) 0.3278(6) 0.0645(12) Uani 1 1 d
C15 C 0.7284(4) 0.9596(4) 0.3416(4) 0.0436(8) Uani 1 1 d
C16 C 0.3093(3) 0.7699(3) 0.0918(3) 0.0325(6) Uani 1 1 d
C17 C 0.3021(4) 0.8741(4) 0.0368(3) 0.0470(8) Uani 1 1 d
C18 C 0.2116(5) 0.8350(5) -0.0875(4) 0.0572(10) Uani 1 1 d
C19 C 0.1257(4) 0.6933(5) -0.1584(4) 0.0554(10) Uani 1 1 d
C20 C 0.1319(4) 0.5902(4) -0.1049(4) 0.0501(9) Uani 1 1 d
C21 C 0.2232(3) 0.6285(4) 0.0193(3) 0.0382(7) Uani 1 1 d
H1N H 0.120(3) 0.541(3) 0.457(3) 0.022(7) Uiso 1 1 d
H2 H 0.265(4) 0.170(4) 0.446(3) 0.049(9) Uiso 1 1 d
H3 H 0.461(3) 0.211(3) 0.339(3) 0.029(8) Uiso 1 1 d
H6 H 0.231(3) 0.700(3) 0.379(3) 0.025(7) Uiso 1 1 d
H8 H 0.608(4) 0.584(3) 0.205(3) 0.039(8) Uiso 1 1 d
H9 H 0.594(3) 0.370(3) 0.248(3) 0.030(7) Uiso 1 1 d
H11 H 0.590(4) 0.715(5) 0.029(4) 0.065(12) Uiso 1 1 d
H12 H 0.842(5) 0.745(5) 0.008(5) 0.085(15) Uiso 1 1 d
H13 H 1.025(6) 0.905(5) 0.198(5) 0.085(14) Uiso 1 1 d
H14 H 0.942(5) 1.039(5) 0.399(4) 0.068(13) Uiso 1 1 d
H15 H 0.695(4) 1.018(4) 0.429(4) 0.051(10) Uiso 1 1 d
H17 H 0.359(4) 0.972(4) 0.088(4) 0.051(10) Uiso 1 1 d
H18 H 0.206(5) 0.901(5) -0.123(5) 0.079(14) Uiso 1 1 d
H19 H 0.063(4) 0.671(4) -0.243(4) 0.064(11) Uiso 1 1 d
H20 H 0.075(4) 0.496(4) -0.155(4) 0.053(10) Uiso 1 1 d
H21 H 0.229(3) 0.561(3) 0.058(3) 0.031(8) Uiso 1 1 d

loop_
_atom_site_aniso_label
_atom_site_aniso_U_11
_atom_site_aniso_U_22
_atom_site_aniso_U_33
_atom_site_aniso_U_23
_atom_site_aniso_U_13
_atom_site_aniso_U_12
P1 0.0361(4) 0.0283(4) 0.0300(4) 0.0138(3) 0.0051(3) 0.0019(3)
O1 0.0388(12) 0.0468(13) 0.0715(16) 0.0411(12) 0.0152(11) 0.0063(10)
N1 0.0281(13) 0.0303(13) 0.0430(14) 0.0206(11) 0.0054(11) 0.0054(11)
C1 0.0335(15) 0.0291(15) 0.0394(16) 0.0183(13) -0.0024(13) -0.0026(12)
C2 0.0385(16) 0.0280(15) 0.0426(17) 0.0184(14) -0.0015(13) 0.0001(12)
C3 0.0389(17) 0.0282(15) 0.0329(16) 0.0116(13) -0.0008(13) 0.0057(13)
C4 0.0380(15) 0.0243(14) 0.0244(14) 0.0073(11) -0.0021(12) 0.0016(11)
C5 0.0272(14) 0.0300(14) 0.0260(14) 0.0106(11) -0.0019(11) -0.0009(11)
C6 0.0309(15) 0.0275(14) 0.0323(15) 0.0130(12) 0.0018(12) 0.0039(12)
C7 0.0372(15) 0.0282(14) 0.0252(14) 0.0110(11) -0.0001(12) 0.0027(12)
C8 0.0421(17) 0.0371(16) 0.0333(16) 0.0163(13) 0.0130(13) 0.0079(13)
C9 0.0396(17) 0.0338(16) 0.0358(16) 0.0155(13) 0.0107(13) 0.0117(13)
C10 0.0356(15) 0.0281(15) 0.0408(16) 0.0199(13) 0.0042(13) 0.0002(12)
C11 0.053(2) 0.0334(17) 0.052(2) 0.0170(15) 0.0186(17) -0.0009(15)
C12 0.061(3) 0.044(2) 0.097(3) 0.037(2) 0.044(2) 0.0149(19)
C13 0.036(2) 0.065(3) 0.137(5) 0.071(3) 0.020(3) 0.0089(19)
C14 0.045(2) 0.064(3) 0.095(3) 0.057(3) -0.019(2) -0.015(2)
C15 0.0450(19) 0.0387(18) 0.049(2) 0.0268(16) -0.0075(15) -0.0070(14)
C16 0.0340(15) 0.0328(15) 0.0337(15) 0.0163(13) 0.0082(12) 0.0084(12)
C17 0.066(2) 0.0323(17) 0.0401(18) 0.0158(15) 0.0004(16) 0.0058(16)
C18 0.079(3) 0.056(2) 0.044(2) 0.0278(19) 0.0034(18) 0.026(2)
C19 0.046(2) 0.073(3) 0.041(2) 0.0216(19) -0.0041(16) 0.0177(18)
C20 0.0366(18) 0.051(2) 0.046(2) 0.0094(17) 0.0004(15) -0.0011(16)
C21 0.0350(16) 0.0385(17) 0.0402(17) 0.0177(15) 0.0045(13) 0.0004(13)

loop_
_atom_type_symbol
_atom_type_description
_atom_type_scat_dispersion_real
_atom_type_scat_dispersion_imag
_atom_type_scat_source
C C 0.0033 0.0016 'International Tables Vol C Tables 4.2.6.8 and 6.1.1.4'
H H 0.0000 0.0000 'International Tables Vol C Tables 4.2.6.8 and 6.1.1.4'
N N 0.0061 0.0033 'International Tables Vol C Tables 4.2.6.8 and 6.1.1.4'
O O 0.0106 0.0060 'International Tables Vol C Tables 4.2.6.8 and 6.1.1.4'
P P 0.1023 0.0942 'International Tables Vol C Tables 4.2.6.8 and 6.1.1.4'

loop_
_geom_angle_atom_site_label_1
_geom_angle_atom_site_label_2
_geom_angle_atom_site_label_3
_geom_angle
C10 P1 C16 102.50(13)
C10 P1 C7 101.68(13)
C16 P1 C7 102.43(13)
C1 N1 C5 125.4(3)
C1 N1 H1N 121(2)
C5 N1 H1N 114(2)
O1 C1 N1 120.5(3)
O1 C1 C2 123.9(3)
N1 C1 C2 115.6(3)
C3 C2 C1 121.1(3)
C3 C2 H2 123(2)
C1 C2 H2 116(2)
C2 C3 C4 121.9(3)
C2 C3 H3 120.0(18)
C4 C3 H3 118.1(18)
C9 C4 C5 118.1(3)
C9 C4 C3 124.4(3)
C5 C4 C3 117.5(3)
N1 C5 C6 120.8(3)
N1 C5 C4 118.5(2)
C6 C5 C4 120.7(3)
C7 C6 C5 120.4(3)
C7 C6 H6 122.0(17)
C5 C6 H6 117.6(17)
C6 C7 C8 119.0(3)
C6 C7 P1 117.4(2)
C8 C7 P1 123.6(2)
C9 C8 C7 120.5(3)
C9 C8 H8 120.8(19)
C7 C8 H8 118.8(19)
C8 C9 C4 121.4(3)
C8 C9 H9 121.7(18)
C4 C9 H9 116.9(18)
C15 C10 C11 118.5(3)
C15 C10 P1 116.8(2)
C11 C10 P1 124.6(2)
C12 C11 C10 120.3(4)
C12 C11 H11 122(2)
C10 C11 H11 117(2)
C11 C12 C13 120.7(4)
C11 C12 H12 116(3)
C13 C12 H12 124(3)
C14 C13 C12 119.5(4)
C14 C13 H13 119(3)
C12 C13 H13 122(3)
C13 C14 C15 120.6(4)
C13 C14 H14 123(3)
C15 C14 H14 117(3)
C14 C15 C10 120.3(4)
C14 C15 H15 121(2)
C10 C15 H15 119(2)
C21 C16 C17 118.5(3)
C21 C16 P1 124.7(2)
C17 C16 P1 116.6(2)
C18 C17 C16 120.3(3)
C18 C17 H17 121(2)
C16 C17 H17 119(2)
C17 C18 C19 120.4(4)
C17 C18 H18 121(3)
C19 C18 H18 119(3)
C20 C19 C18 119.6(3)
C20 C19 H19 122(2)
C18 C19 H19 118(2)
C19 C20 C21 120.2(3)
C19 C20 H20 118(2)
C21 C20 H20 122(2)
C16 C21 C20 120.9(3)
C16 C21 H21 117.5(18)
C20 C21 H21 121.5(18)

loop_
_geom_bond_atom_site_label_1
_geom_bond_atom_site_label_2
_geom_bond_distance
P1 C10 1.830(3)
P1 C16 1.833(3)
P1 C7 1.838(3)
O1 C1 1.245(4)
N1 C1 1.361(4)
N1 C5 1.381(4)
N1 H1N 0.82(3)
C1 C2 1.450(4)
C2 C3 1.338(4)
C2 H2 0.94(4)
C3 C4 1.434(4)
C3 H3 0.92(3)
C4 C9 1.399(4)
C4 C5 1.409(4)
C5 C6 1.392(4)
C6 C7 1.389(4)
C6 H6 0.92(3)
C7 C8 1.408(4)
C8 C9 1.370(4)
C8 H8 0.95(3)
C9 H9 0.94(3)
C10 C15 1.393(4)
C10 C11 1.394(5)
C11 C12 1.375(5)
C11 H11 0.96(4)
C12 C13 1.378(7)
C12 H12 0.90(5)
C13 C14 1.372(7)
C13 H13 0.89(5)
C14 C15 1.379(5)
C14 H14 0.86(4)
C15 H15 0.97(4)
C16 C21 1.381(4)
C16 C17 1.399(4)
C17 C18 1.379(5)
C17 H17 0.95(4)
C18 C19 1.381(6)
C18 H18 0.89(5)
C19 C20 1.377(5)
C19 H19 0.95(4)
C20 C21 1.383(5)
C20 H20 0.92(4)
C21 H21 0.93(3)

loop_
_geom_hbond_atom_site_label_D
_geom_hbond_atom_site_label_H
_geom_hbond_atom_site_label_A
_geom_hbond_distance_DH
_geom_hbond_distance_HA
_geom_hbond_distance_DA
_geom_hbond_angle_DHA
_geom_hbond_site_symmetry_A
N1 H1N O1 0.82(3) 1.97(3) 2.786(3) 170(3) 2_566

loop_
_geom_torsion_atom_site_label_1
_geom_torsion_atom_site_label_2
_geom_torsion_atom_site_label_3
_geom_torsion_atom_site_label_4
_geom_torsion
C5 N1 C1 O1 -177.9(3)
C5 N1 C1 C2 1.3(4)
O1 C1 C2 C3 178.3(3)
N1 C1 C2 C3 -0.8(4)
C1 C2 C3 C4 0.3(4)
C2 C3 C4 C9 179.4(3)
C2 C3 C4 C5 -0.2(4)
C1 N1 C5 C6 179.8(3)
C1 N1 C5 C4 -1.2(4)
C9 C4 C5 N1 -179.0(2)
C3 C4 C5 N1 0.6(4)
C9 C4 C5 C6 0.0(4)
C3 C4 C5 C6 179.6(2)
N1 C5 C6 C7 179.5(2)
C4 C5 C6 C7 0.5(4)
C5 C6 C7 C8 -0.7(4)
C5 C6 C7 P1 -179.1(2)
C10 P1 C7 C6 162.4(2)
C16 P1 C7 C6 -91.8(2)
C10 P1 C7 C8 -15.9(3)
C16 P1 C7 C8 89.8(3)
C6 C7 C8 C9 0.3(4)
P1 C7 C8 C9 178.6(2)
C7 C8 C9 C4 0.2(5)
C5 C4 C9 C8 -0.4(4)
C3 C4 C9 C8 -180.0(3)
C16 P1 C10 C15 157.8(2)
C7 P1 C10 C15 -96.5(2)
C16 P1 C10 C11 -25.0(3)
C7 P1 C10 C11 80.7(3)
C15 C10 C11 C12 1.8(5)
P1 C10 C11 C12 -175.4(3)
C10 C11 C12 C13 -0.4(6)
C11 C12 C13 C14 -1.0(6)
C12 C13 C14 C15 1.0(6)
C13 C14 C15 C10 0.5(5)
C11 C10 C15 C14 -1.8(5)
P1 C10 C15 C14 175.6(3)
C10 P1 C16 C21 115.4(3)
C7 P1 C16 C21 10.2(3)
C10 P1 C16 C17 -69.1(3)
C7 P1 C16 C17 -174.2(2)
C21 C16 C17 C18 -0.4(5)
P1 C16 C17 C18 -176.3(3)
C16 C17 C18 C19 0.7(6)
C17 C18 C19 C20 -0.6(6)
C18 C19 C20 C21 0.3(6)
C17 C16 C21 C20 0.0(5)
P1 C16 C21 C20 175.5(2)
C19 C20 C21 C16 0.0(5)
